data_7709271
loop_
_publ_author_name
'Zhao, Minggang'
'Xue, Tingting'
'He, Ru-Ru'
'Ma, Jianping'
'Zheng, Wenjun'

_publ_section_title
;
 Ion-bearing stairs: alkali metal complexes of 1,2-diaza-4-phospholides.
;
_journal_issue 4
_journal_name_full 'Dalton transactions (Cambridge, England : 2003)'
_journal_page_first 1634
_journal_page_last 1645
_journal_paper_doi 10.1039/d1dt03601g
_journal_volume 51
_journal_year 2022
_chemical_formula_moiety 'C10 H18 K N2 P'
_chemical_formula_sum 'C10 H18 K N2 P'
_chemical_formula_weight 236.33
_space_group_crystal_system monoclinic
_space_group_IT_number 14
_space_group_name_Hall '-P 2yn'
_space_group_name_H-M_alt 'P 1 21/n 1'
_atom_sites_solution_hydrogens geom
_atom_sites_solution_primary iterative
_audit_creation_date 2015-09-21
_audit_creation_method
;
Olex2 1.2
(compiled 2015.01.26 svn.r3150 for OlexSys, GUI svn.r4998)
;
_audit_update_record
;
2020-06-01 deposited with the CCDC.	2021-12-14 downloaded from the CCDC.
;
_cell_angle_alpha 90
_cell_angle_beta 90.804(6)
_cell_angle_gamma 90
_cell_formula_units_Z 4
_cell_length_a 5.9693(4)
_cell_length_b 10.4799(6)
_cell_length_c 20.6520(11)
_cell_measurement_reflns_used 2026
_cell_measurement_temperature 293(2)
_cell_measurement_theta_max 28.5210
_cell_measurement_theta_min 3.5520
_cell_volume 1291.81(13)
_computing_cell_refinement
;
CrysAlisPro, Agilent Technologies,
Version 1.171.37.33 (release 27-03-2014 CrysAlis171 .NET)
(compiled Mar 27 2014,17:12:48)
;
_computing_data_collection
;
CrysAlisPro, Agilent Technologies,
Version 1.171.37.33 (release 27-03-2014 CrysAlis171 .NET)
(compiled Mar 27 2014,17:12:48)
;
_computing_data_reduction
;
CrysAlisPro, Agilent Technologies,
Version 1.171.37.33 (release 27-03-2014 CrysAlis171 .NET)
(compiled Mar 27 2014,17:12:48)
;
_computing_molecular_graphics 'Olex2 (Dolomanov et al., 2009)'
_computing_publication_material 'Olex2 (Dolomanov et al., 2009)'
_computing_structure_refinement 'ShelXL (Sheldrick, 2008)'
_computing_structure_solution
;
Superflip (Palatinus & Chapuis, 2007;Palatinus & van der Lee, 2008;
Palatinus et al., 2012)
;
_diffrn_ambient_temperature 293(2)
_diffrn_detector 'CCD plate'
_diffrn_detector_area_resol_mean 16.0251
_diffrn_detector_type Eos
_diffrn_measured_fraction_theta_full 0.999
_diffrn_measured_fraction_theta_max 0.999
_diffrn_measurement_details
;
#__ type_ start__ end____ width___ exp.time_
  1 omega  -11.00   83.00   1.0000   25.0000
omega____ theta____ kappa____ phi______ frames
    -       15.6827   77.0000   60.0000 94

#__ type_ start__ end____ width___ exp.time_
  2 omega  -11.00   83.00   1.0000   25.0000
omega____ theta____ kappa____ phi______ frames
    -       15.6827   77.0000 -150.0000 94

#__ type_ start__ end____ width___ exp.time_
  3 omega  -44.00   50.00   1.0000   25.0000
omega____ theta____ kappa____ phi______ frames
    -      -17.0890   77.0000  -60.0000 94

#__ type_ start__ end____ width___ exp.time_
  4 omega  -52.00  -25.00   1.0000   25.0000
omega____ theta____ kappa____ phi______ frames
    -       15.6827  -77.0000  120.0000 27
;
_diffrn_measurement_device 'four-circle diffractometer'
_diffrn_measurement_device_type 'Xcalibur, Eos'
_diffrn_measurement_method '\w scans'
_diffrn_orient_matrix_UB_11 0.0022578000
_diffrn_orient_matrix_UB_12 -0.0620481000
_diffrn_orient_matrix_UB_13 0.0136966000
_diffrn_orient_matrix_UB_21 0.0064284000
_diffrn_orient_matrix_UB_22 -0.0269137000
_diffrn_orient_matrix_UB_23 -0.0314532000
_diffrn_orient_matrix_UB_31 0.1185988000
_diffrn_orient_matrix_UB_32 0.0026446000
_diffrn_orient_matrix_UB_33 0.0019085000
_diffrn_radiation_monochromator graphite
_diffrn_radiation_probe x-ray
_diffrn_radiation_type MoK\a
_diffrn_radiation_wavelength 0.71073
_diffrn_reflns_av_R_equivalents 0.0391
_diffrn_reflns_av_unetI/netI 0.0487
_diffrn_reflns_Laue_measured_fraction_full 0.999
_diffrn_reflns_Laue_measured_fraction_max 0.999
_diffrn_reflns_limit_h_max 7
_diffrn_reflns_limit_h_min -7
_diffrn_reflns_limit_k_max 12
_diffrn_reflns_limit_k_min -12
_diffrn_reflns_limit_l_max 25
_diffrn_reflns_limit_l_min -25
_diffrn_reflns_number 7670
_diffrn_reflns_point_group_measured_fraction_full 0.999
_diffrn_reflns_point_group_measured_fraction_max 0.999
_diffrn_reflns_theta_full 25.214
_diffrn_reflns_theta_max 25.649
_diffrn_reflns_theta_min 3.536
_diffrn_source 'Enhance (Mo) X-ray Source'
_exptl_absorpt_coefficient_mu 0.503
_exptl_absorpt_correction_T_max 1.00000
_exptl_absorpt_correction_T_min 0.42189
_exptl_absorpt_correction_type multi-scan
_exptl_absorpt_process_details
;
CrysAlisPro, Agilent Technologies,
Version 1.171.37.33 (release 27-03-2014 CrysAlis171 .NET)
(compiled Mar 27 2014,17:12:48)
Empirical absorption correction using spherical harmonics,
 implemented in SCALE3 ABSPACK scaling algorithm.
;
_exptl_crystal_colour colourless
_exptl_crystal_density_diffrn 1.215
_exptl_crystal_description block
_exptl_crystal_F_000 504
_exptl_crystal_size_max 0.2
_exptl_crystal_size_mid 0.08
_exptl_crystal_size_min 0.06
_refine_diff_density_max 0.379
_refine_diff_density_min -0.223
_refine_diff_density_rms 0.057
_refine_ls_extinction_method none
_refine_ls_goodness_of_fit_ref 1.095
_refine_ls_hydrogen_treatment constr
_refine_ls_matrix_type full
_refine_ls_number_parameters 133
_refine_ls_number_reflns 2454
_refine_ls_number_restraints 0
_refine_ls_restrained_S_all 1.095
_refine_ls_R_factor_all 0.0846
_refine_ls_R_factor_gt 0.0523
_refine_ls_shift/su_max 0.039
_refine_ls_shift/su_mean 0.004
_refine_ls_structure_factor_coef Fsqd
_refine_ls_weighting_details 'w=1/[\s^2^(Fo^2^)+(0.0710P)^2^+0.6050P] where P=(Fo^2^+2Fc^2^)/3'
_refine_ls_weighting_scheme calc
_refine_ls_wR_factor_gt 0.1412
_refine_ls_wR_factor_ref 0.1549
_reflns_Friedel_coverage 0.000
_reflns_number_gt 1682
_reflns_number_total 2454
_reflns_threshold_expression 'I > 2\s(I)'
_cod_data_source_file d1dt03601g2.cif
_cod_data_source_block 141222-1z
_cod_depositor_comments 'Adding full bibliography for 7709271--7709278.cif.'
_cod_database_code 7709271
_shelxl_version_number 2014-1
_shelx_space_group_comment
;
The symmetry employed for this shelxl refinement is uniquely defined
by the following loop, which should always be used as a source of
symmetry information in preference to the above space-group names.
They are only intended as comments.
;
_shelx_estimated_absorpt_t_max 0.970
_shelx_estimated_absorpt_t_min 0.906
_reflns_odcompleteness_completeness 99.82
_reflns_odcompleteness_iscentric 1
_reflns_odcompleteness_theta 26.32
_olex2_refinement_description
;
1. Fixed Uiso
 At 1.5 times of:
  All C(H,H,H) groups
2.a Idealised Me refined as rotating group:
 C3(H3A,H3B,H3C), C1(H1A,H1B,H1C), C9(H9A,H9B,H9C), C8(H8A,H8B,H8C), C10(H10A,
 H10B,H10C), C2(H2A,H2B,H2C)
;
_olex2_submission_special_instructions 'No special instructions were received'

loop_
_space_group_symop_operation_xyz
'x, y, z'
'-x+1/2, y+1/2, -z+1/2'
'-x, -y, -z'
'x-1/2, -y-1/2, z-1/2'

loop_
_atom_site_label
_atom_site_type_symbol
_atom_site_fract_x
_atom_site_fract_y
_atom_site_fract_z
_atom_site_U_iso_or_equiv
_atom_site_adp_type
_atom_site_occupancy
_atom_site_site_symmetry_order
_atom_site_calc_flag
_atom_site_refinement_flags_posn
_atom_site_refinement_flags_adp
_atom_site_refinement_flags_occupancy
_atom_site_disorder_assembly
_atom_site_disorder_group
N2 N 0.2410(5) 0.6257(3) 0.52161(13) 0.0360(7) Uani 1 1 d . . . . .
N1 N 0.2530(5) 0.6055(3) 0.45541(14) 0.0362(7) Uani 1 1 d . . . . .
P1 P 0.2342(2) 0.85236(9) 0.46926(5) 0.0478(3) Uani 1 1 d . . . . .
C3 C 0.1540(8) 0.5938(4) 0.3190(2) 0.0639(12) Uani 1 1 d . . . . .
H3A H 0.2155 0.5160 0.3361 0.096 Uiso 1 1 calc GR . . . .
H3B H 0.1697 0.5947 0.2728 0.096 Uiso 1 1 calc GR . . . .
H3C H -0.0019 0.5991 0.3295 0.096 Uiso 1 1 calc GR . . . .
C4 C 0.2791(6) 0.7076(3) 0.34847(16) 0.0395(9) Uani 1 1 d . . . . .
C6 C 0.2308(5) 0.7493(3) 0.53629(16) 0.0334(8) Uani 1 1 d . . . . .
C5 C 0.2513(5) 0.7135(3) 0.42194(16) 0.0328(8) Uani 1 1 d . . . . .
C1 C 0.1957(9) 0.8304(4) 0.3165(2) 0.0654(13) Uani 1 1 d . . . . .
H1A H 0.2070 0.8229 0.2703 0.098 Uiso 1 1 calc GR . . . .
H1B H 0.2853 0.9009 0.3313 0.098 Uiso 1 1 calc GR . . . .
H1C H 0.0421 0.8446 0.3277 0.098 Uiso 1 1 calc GR . . . .
C7 C 0.2044(6) 0.7894(4) 0.60701(17) 0.0388(9) Uani 1 1 d . . . . .
C9 C -0.0464(7) 0.7918(4) 0.6224(2) 0.0576(11) Uani 1 1 d . . . . .
H9A H -0.1231 0.8467 0.5922 0.086 Uiso 1 1 calc GR . . . .
H9B H -0.0666 0.8230 0.6656 0.086 Uiso 1 1 calc GR . . . .
H9C H -0.1063 0.7070 0.6189 0.086 Uiso 1 1 calc GR . . . .
C8 C 0.2995(8) 0.9226(4) 0.6181(2) 0.0619(12) Uani 1 1 d . . . . .
H8A H 0.4564 0.9228 0.6086 0.093 Uiso 1 1 calc GR . . . .
H8B H 0.2790 0.9468 0.6625 0.093 Uiso 1 1 calc GR . . . .
H8C H 0.2230 0.9823 0.5903 0.093 Uiso 1 1 calc GR . . . .
C10 C 0.3185(8) 0.6938(4) 0.6525(2) 0.0612(12) Uani 1 1 d . . . . .
H10A H 0.2471 0.6121 0.6482 0.092 Uiso 1 1 calc GR . . . .
H10B H 0.3064 0.7230 0.6964 0.092 Uiso 1 1 calc GR . . . .
H10C H 0.4738 0.6863 0.6416 0.092 Uiso 1 1 calc GR . . . .
C2 C 0.5278(7) 0.6940(5) 0.3346(2) 0.0720(15) Uani 1 1 d . . . . .
H2A H 0.5860 0.6202 0.3567 0.108 Uiso 1 1 calc GR . . . .
H2B H 0.6060 0.7687 0.3495 0.108 Uiso 1 1 calc GR . . . .
H2C H 0.5484 0.6844 0.2888 0.108 Uiso 1 1 calc GR . . . .
K1 K -0.25526(13) 0.63546(8) 0.48829(4) 0.0427(3) Uani 1 1 d . . . . .

loop_
_atom_site_aniso_label
_atom_site_aniso_U_11
_atom_site_aniso_U_22
_atom_site_aniso_U_33
_atom_site_aniso_U_23
_atom_site_aniso_U_13
_atom_site_aniso_U_12
N2 0.0420(17) 0.0348(16) 0.0311(15) 0.0007(13) 0.0010(13) -0.0007(13)
N1 0.0422(18) 0.0343(16) 0.0322(16) -0.0007(12) 0.0013(13) 0.0018(13)
P1 0.0741(8) 0.0326(5) 0.0370(6) 0.0028(4) 0.0076(5) 0.0010(5)
C3 0.077(3) 0.066(3) 0.049(3) -0.011(2) 0.001(2) -0.009(3)
C4 0.039(2) 0.045(2) 0.0343(19) 0.0014(16) -0.0003(16) -0.0020(17)
C6 0.0277(18) 0.038(2) 0.0344(19) 0.0002(15) 0.0026(14) -0.0016(14)
C5 0.0299(18) 0.0347(19) 0.0340(18) 0.0019(15) 0.0022(14) -0.0011(15)
C1 0.093(4) 0.062(3) 0.041(2) 0.012(2) -0.007(2) 0.004(3)
C7 0.037(2) 0.046(2) 0.0337(19) -0.0018(16) 0.0010(15) 0.0013(17)
C9 0.045(2) 0.080(3) 0.047(2) -0.004(2) 0.0090(19) 0.003(2)
C8 0.074(3) 0.058(3) 0.054(3) -0.017(2) 0.005(2) -0.011(2)
C10 0.061(3) 0.077(3) 0.046(2) 0.002(2) -0.007(2) 0.011(2)
C2 0.047(3) 0.126(5) 0.044(2) 0.004(3) 0.013(2) 0.004(3)
K1 0.0389(5) 0.0395(5) 0.0496(5) 0.0037(4) -0.0051(4) -0.0018(4)

loop_
_atom_type_symbol
_atom_type_description
_atom_type_scat_dispersion_real
_atom_type_scat_dispersion_imag
_atom_type_scat_source
C C 0.0033 0.0016 'International Tables Vol C Tables 4.2.6.8 and 6.1.1.4'
H H 0.0000 0.0000 'International Tables Vol C Tables 4.2.6.8 and 6.1.1.4'
K K 0.2009 0.2494 'International Tables Vol C Tables 4.2.6.8 and 6.1.1.4'
N N 0.0061 0.0033 'International Tables Vol C Tables 4.2.6.8 and 6.1.1.4'
P P 0.1023 0.0942 'International Tables Vol C Tables 4.2.6.8 and 6.1.1.4'

loop_
_geom_angle_atom_site_label_1
_geom_angle_atom_site_label_2
_geom_angle_atom_site_label_3
_geom_angle
_geom_angle_site_symmetry_1
_geom_angle_site_symmetry_3
_geom_angle_publ_flag
N1 N2 K1 73.87(17) . 1_655 ?
N1 N2 K1 81.09(17) . . ?
N1 N2 K1 76.82(17) . 3_566 ?
C6 N2 N1 112.1(3) . . ?
C6 N2 K1 88.34(19) . . ?
C6 N2 K1 171.1(2) . 3_566 ?
C6 N2 K1 93.8(2) . 1_655 ?
K1 N2 K1 92.74(8) 3_566 . ?
K1 N2 K1 89.15(8) 3_566 1_655 ?
K1 N2 K1 153.76(10) . 1_655 ?
N2 N1 K1 74.12(16) . 3_566 ?
N2 N1 K1 72.99(17) . . ?
N2 N1 K1 79.96(17) . 1_655 ?
C5 N1 N2 112.5(3) . . ?
C5 N1 K1 173.3(2) . 3_566 ?
C5 N1 K1 91.5(2) . . ?
C5 N1 K1 91.63(19) . 1_655 ?
K1 N1 K1 90.08(8) 3_566 1_655 ?
K1 N1 K1 151.84(10) 1_655 . ?
K1 N1 K1 89.97(8) 3_566 . ?
C6 P1 C5 86.03(16) . . ?
C6 P1 K1 64.59(11) . 1_655 ?
C6 P1 K1 61.58(11) . . ?
C5 P1 K1 60.76(11) . 1_655 ?
C5 P1 K1 66.75(11) . . ?
K1 P1 K1 104.59(3) . 1_655 ?
H3A C3 H3B 109.5 . . ?
H3A C3 H3C 109.5 . . ?
H3B C3 H3C 109.5 . . ?
C4 C3 H3A 109.5 . . ?
C4 C3 H3B 109.5 . . ?
C4 C3 H3C 109.5 . . ?
C3 C4 C5 111.5(3) . . ?
C3 C4 C1 109.3(3) . . ?
C1 C4 C5 110.8(3) . . ?
C2 C4 C3 108.9(4) . . ?
C2 C4 C5 108.1(3) . . ?
C2 C4 C1 108.1(4) . . ?
N2 C6 P1 114.7(2) . . ?
N2 C6 C7 119.3(3) . . ?
N2 C6 K1 63.54(18) . 1_655 ?
N2 C6 K1 67.69(18) . . ?
P1 C6 K1 88.05(12) . 1_655 ?
P1 C6 K1 90.31(12) . . ?
C7 C6 P1 125.9(3) . . ?
C7 C6 K1 118.2(2) . 1_655 ?
C7 C6 K1 106.6(2) . . ?
K1 C6 K1 125.03(11) . 1_655 ?
N1 C5 P1 114.7(2) . . ?
N1 C5 C4 118.8(3) . . ?
N1 C5 K1 64.92(18) . 1_655 ?
N1 C5 K1 65.75(18) . . ?
P1 C5 K1 91.87(13) . 1_655 ?
P1 C5 K1 85.24(12) . . ?
C4 C5 P1 126.4(3) . . ?
C4 C5 K1 106.9(2) . 1_655 ?
C4 C5 K1 119.6(2) . . ?
K1 C5 K1 123.71(10) 1_655 . ?
C4 C1 H1A 109.5 . . ?
C4 C1 H1B 109.5 . . ?
C4 C1 H1C 109.5 . . ?
H1A C1 H1B 109.5 . . ?
H1A C1 H1C 109.5 . . ?
H1B C1 H1C 109.5 . . ?
C9 C7 C6 108.4(3) . . ?
C8 C7 C6 110.6(3) . . ?
C8 C7 C9 108.4(3) . . ?
C10 C7 C6 110.9(3) . . ?
C10 C7 C9 108.1(3) . . ?
C10 C7 C8 110.3(3) . . ?
C7 C9 H9A 109.5 . . ?
C7 C9 H9B 109.5 . . ?
C7 C9 H9C 109.5 . . ?
C7 C9 K1 99.8(2) . . ?
H9A C9 H9B 109.5 . . ?
H9A C9 H9C 109.5 . . ?
H9B C9 H9C 109.5 . . ?
K1 C9 H9A 66.3 . . ?
K1 C9 H9B 149.7 . . ?
K1 C9 H9C 50.8 . . ?
C7 C8 H8A 109.5 . . ?
C7 C8 H8B 109.5 . . ?
C7 C8 H8C 109.5 . . ?
H8A C8 H8B 109.5 . . ?
H8A C8 H8C 109.5 . . ?
H8B C8 H8C 109.5 . . ?
C7 C10 H10A 109.5 . . ?
C7 C10 H10B 109.5 . . ?
C7 C10 H10C 109.5 . . ?
H10A C10 H10B 109.5 . . ?
H10A C10 H10C 109.5 . . ?
H10B C10 H10C 109.5 . . ?
C4 C2 H2A 109.5 . . ?
C4 C2 H2B 109.5 . . ?
C4 C2 H2C 109.5 . . ?
C4 C2 K1 101.4(2) . 1_655 ?
H2A C2 H2B 109.5 . . ?
H2A C2 H2C 109.5 . . ?
H2B C2 H2C 109.5 . . ?
K1 C2 H2A 45.1 1_655 . ?
K1 C2 H2B 71.1 1_655 . ?
K1 C2 H2C 146.3 1_655 . ?
N2 K1 N2 153.76(10) . 1_455 ?
N2 K1 N2 87.26(8) 3_566 . ?
N2 K1 N2 90.85(8) 3_566 1_455 ?
N2 K1 N1 29.05(8) 3_566 3_566 ?
N2 K1 N1 172.34(8) 1_455 . ?
N2 K1 N1 84.87(8) 3_566 1_455 ?
N2 K1 N1 81.54(8) 3_566 . ?
N2 K1 N1 25.91(7) . . ?
N2 K1 C6 110.93(9) 3_566 . ?
N2 K1 C6 22.66(7) 1_455 1_455 ?
N2 K1 C6 144.68(8) . 1_455 ?
N2 K1 C6 143.44(8) 1_455 . ?
N2 K1 C6 113.25(9) 3_566 1_455 ?
N2 K1 C6 23.97(8) . . ?
N2 K1 C5 104.02(9) 3_566 1_455 ?
N2 K1 C5 100.33(9) 3_566 . ?
N2 K1 C5 40.22(7) . . ?
N2 K1 C5 162.95(9) . 1_455 ?
N2 K1 C5 40.89(7) 1_455 1_455 ?
N2 K1 C5 163.62(8) 1_455 . ?
N2 K1 C9 59.42(9) . . ?
N2 K1 C9 121.59(10) 3_566 . ?
N2 K1 C9 100.32(9) 1_455 . ?
N2 K1 C2 124.39(9) . 1_455 ?
N2 K1 C2 81.83(9) 1_455 1_455 ?
N2 K1 C2 96.87(11) 3_566 1_455 ?
N1 K1 N2 82.88(8) 3_566 1_455 ?
N1 K1 N2 26.17(7) 1_455 1_455 ?
N1 K1 N2 172.09(8) 1_455 . ?
N1 K1 N2 82.85(8) 3_566 . ?
N1 K1 N1 90.03(8) 3_566 . ?
N1 K1 N1 151.84(10) 1_455 . ?
N1 K1 N1 89.92(8) 3_566 1_455 ?
N1 K1 C6 164.65(8) . 1_455 ?
N1 K1 C6 101.84(9) 3_566 . ?
N1 K1 C6 41.12(8) . . ?
N1 K1 C6 163.60(9) 1_455 . ?
N1 K1 C6 40.11(8) 1_455 1_455 ?
N1 K1 C6 101.14(9) 3_566 1_455 ?
N1 K1 C5 142.47(8) 1_455 . ?
N1 K1 C5 113.21(9) 3_566 1_455 ?
N1 K1 C5 22.71(7) . . ?
N1 K1 C5 112.58(9) 3_566 . ?
N1 K1 C5 142.01(8) . 1_455 ?
N1 K1 C5 23.45(7) 1_455 1_455 ?
N1 K1 C9 95.53(10) 3_566 . ?
N1 K1 C9 124.84(9) 1_455 . ?
N1 K1 C9 83.17(8) . . ?
N1 K1 C2 99.76(9) . 1_455 ?
N1 K1 C2 57.52(9) 1_455 1_455 ?
N1 K1 C2 122.91(11) 3_566 1_455 ?
C6 K1 C6 125.03(11) . 1_455 ?
C6 K1 C5 41.73(8) . . ?
C6 K1 C5 143.93(9) . 1_455 ?
C6 K1 C9 43.38(9) . . ?
C6 K1 C2 83.09(9) 1_455 1_455 ?
C6 K1 C2 122.02(10) . 1_455 ?
C5 K1 C6 145.41(8) . 1_455 ?
C5 K1 C6 41.32(8) 1_455 1_455 ?
C5 K1 C5 123.71(10) 1_455 . ?
C5 K1 C9 121.52(10) 1_455 . ?
C5 K1 C2 84.96(9) . 1_455 ?
C5 K1 C2 42.56(9) 1_455 1_455 ?
C9 K1 C6 85.27(9) . 1_455 ?
C9 K1 C5 84.06(9) . . ?
C9 K1 C2 141.29(12) . 1_455 ?

loop_
_geom_bond_atom_site_label_1
_geom_bond_atom_site_label_2
_geom_bond_distance
_geom_bond_site_symmetry_2
_geom_bond_publ_flag
N2 N1 1.386(4) . ?
N2 C6 1.332(4) . ?
N2 K1 3.034(3) . ?
N2 K1 3.096(3) 1_655 ?
N2 K1 2.746(3) 3_566 ?
N1 C5 1.327(4) . ?
N1 K1 2.780(3) 3_566 ?
N1 K1 3.020(3) 1_655 ?
N1 K1 3.134(3) . ?
P1 C6 1.756(3) . ?
P1 C5 1.756(4) . ?
P1 K1 3.7269(14) . ?
P1 K1 3.8178(14) 1_655 ?
C3 H3A 0.9600 . ?
C3 H3B 0.9600 . ?
C3 H3C 0.9600 . ?
C3 C4 1.530(5) . ?
C4 C5 1.530(5) . ?
C4 C1 1.526(5) . ?
C4 C2 1.523(5) . ?
C6 C7 1.530(5) . ?
C6 K1 3.450(3) 1_655 ?
C6 K1 3.278(3) . ?
C5 K1 3.333(3) 1_655 ?
C5 K1 3.436(3) . ?
C1 H1A 0.9600 . ?
C1 H1B 0.9600 . ?
C1 H1C 0.9600 . ?
C7 C9 1.535(5) . ?
C7 C8 1.523(5) . ?
C7 C10 1.527(5) . ?
C9 H9A 0.9600 . ?
C9 H9B 0.9600 . ?
C9 H9C 0.9600 . ?
C9 K1 3.436(4) . ?
C8 H8A 0.9600 . ?
C8 H8B 0.9600 . ?
C8 H8C 0.9600 . ?
C10 H10A 0.9600 . ?
C10 H10B 0.9600 . ?
C10 H10C 0.9600 . ?
C2 H2A 0.9600 . ?
C2 H2B 0.9600 . ?
C2 H2C 0.9600 . ?
C2 K1 3.466(4) 1_655 ?
K1 N2 3.096(3) 1_455 ?
K1 N2 2.746(3) 3_566 ?
K1 N1 3.020(3) 1_455 ?
K1 N1 2.780(3) 3_566 ?
K1 C6 3.450(3) 1_455 ?
K1 C5 3.333(3) 1_455 ?
K1 C2 3.466(4) 1_455 ?

loop_
_geom_torsion_atom_site_label_1
_geom_torsion_atom_site_label_2
_geom_torsion_atom_site_label_3
_geom_torsion_atom_site_label_4
_geom_torsion
_geom_torsion_site_symmetry_1
_geom_torsion_site_symmetry_2
_geom_torsion_site_symmetry_3
_geom_torsion_site_symmetry_4
_geom_torsion_publ_flag
N2 N1 C5 P1 -0.1(4) . . . . ?
N2 N1 C5 C4 176.0(3) . . . . ?
N2 N1 C5 K1 -72.2(2) . . . . ?
N2 N1 C5 K1 79.8(2) . . . 1_655 ?
N2 C6 C7 C9 -87.0(4) . . . . ?
N2 C6 C7 C8 154.2(3) . . . . ?
N2 C6 C7 C10 31.6(5) . . . . ?
N1 N2 C6 P1 0.2(4) . . . . ?
N1 N2 C6 C7 176.8(3) . . . . ?
N1 N2 C6 K1 79.7(2) . . . . ?
N1 N2 C6 K1 -74.1(2) . . . 1_655 ?
P1 C6 C7 C9 89.3(4) . . . . ?
P1 C6 C7 C8 -29.5(4) . . . . ?
P1 C6 C7 C10 -152.2(3) . . . . ?
C3 C4 C5 N1 38.8(5) . . . . ?
C3 C4 C5 P1 -145.6(3) . . . . ?
C3 C4 C5 K1 -38.1(4) . . . . ?
C3 C4 C5 K1 109.0(3) . . . 1_655 ?
C3 C4 C2 K1 -111.3(3) . . . 1_655 ?
C6 N2 N1 C5 -0.1(4) . . . . ?
C6 N2 N1 K1 -84.5(2) . . . . ?
C6 N2 N1 K1 87.5(2) . . . 1_655 ?
C6 N2 N1 K1 -179.5(3) . . . 3_566 ?
C6 P1 C5 N1 0.2(3) . . . . ?
C6 P1 C5 C4 -175.6(3) . . . . ?
C6 P1 C5 K1 60.69(12) . . . . ?
C6 P1 C5 K1 -62.99(13) . . . 1_655 ?
C6 C7 C9 K1 12.6(3) . . . . ?
C5 P1 C6 N2 -0.2(3) . . . . ?
C5 P1 C6 C7 -176.6(3) . . . . ?
C5 P1 C6 K1 59.39(12) . . . 1_655 ?
C5 P1 C6 K1 -65.65(13) . . . . ?
C5 C4 C2 K1 10.0(3) . . . 1_655 ?
C1 C4 C5 N1 160.8(3) . . . . ?
C1 C4 C5 P1 -23.6(4) . . . . ?
C1 C4 C5 K1 -129.0(3) . . . 1_655 ?
C1 C4 C5 K1 83.9(3) . . . . ?
C1 C4 C2 K1 130.0(3) . . . 1_655 ?
C8 C7 C9 K1 132.8(3) . . . . ?
C10 C7 C9 K1 -107.7(3) . . . . ?
C2 C4 C5 N1 -80.9(4) . . . . ?
C2 C4 C5 P1 94.7(4) . . . . ?
C2 C4 C5 K1 -10.7(4) . . . 1_655 ?
C2 C4 C5 K1 -157.8(3) . . . . ?
K1 N2 N1 C5 179.4(3) 3_566 . . . ?
K1 N2 N1 C5 84.5(2) . . . . ?
K1 N2 N1 C5 -87.6(2) 1_655 . . . ?
K1 N2 N1 K1 -172.07(8) 1_655 . . . ?
K1 N2 N1 K1 -94.96(6) . . . 3_566 ?
K1 N2 N1 K1 172.07(8) . . . 1_655 ?
K1 N2 N1 K1 -92.97(6) 3_566 . . 1_655 ?
K1 N2 N1 K1 94.96(6) 3_566 . . . ?
K1 N2 N1 K1 92.97(6) 1_655 . . 3_566 ?
K1 N2 C6 P1 -79.5(2) . . . . ?
K1 N2 C6 P1 74.3(2) 1_655 . . . ?
K1 N2 C6 C7 -109.0(3) 1_655 . . . ?
K1 N2 C6 C7 97.1(3) . . . . ?
K1 N2 C6 K1 153.82(11) 1_655 . . . ?
K1 N2 C6 K1 -153.82(11) . . . 1_655 ?
K1 N1 C5 P1 72.1(2) . . . . ?
K1 N1 C5 P1 -79.9(2) 1_655 . . . ?
K1 N1 C5 C4 -111.8(3) . . . . ?
K1 N1 C5 C4 96.2(3) 1_655 . . . ?
K1 N1 C5 K1 152.02(11) . . . 1_655 ?
K1 N1 C5 K1 -152.02(11) 1_655 . . . ?
K1 P1 C6 N2 -59.6(2) 1_655 . . . ?
K1 P1 C6 N2 65.5(2) . . . . ?
K1 P1 C6 C7 124.0(3) 1_655 . . . ?
K1 P1 C6 C7 -110.9(3) . . . . ?
K1 P1 C6 K1 125.04(10) . . . 1_655 ?
K1 P1 C6 K1 -125.04(10) 1_655 . . . ?
K1 P1 C5 N1 63.1(2) 1_655 . . . ?
K1 P1 C5 N1 -60.5(2) . . . . ?
K1 P1 C5 C4 -112.6(3) 1_655 . . . ?
K1 P1 C5 C4 123.7(3) . . . . ?
K1 P1 C5 K1 -123.68(10) . . . 1_655 ?
K1 P1 C5 K1 123.68(10) 1_655 . . . ?
K1 C6 C7 C9 -13.6(3) . . . . ?
K1 C6 C7 C9 -160.8(2) 1_655 . . . ?
K1 C6 C7 C8 80.4(3) 1_655 . . . ?
K1 C6 C7 C8 -132.4(3) . . . . ?
K1 C6 C7 C10 -42.2(4) 1_655 . . . ?
K1 C6 C7 C10 104.9(3) . . . . ?
